data_7206436
loop_
_publ_author_name
'Standara, Stanislav'
'Bouzkov\'a, Kate\<rina'
'Straka, Michal'
'Zacharov\'a, Zuzana'
'Hocek, Michal'
'Marek, Jarom\'ir'
'Marek, Radek'

_publ_section_title
;
 Interpretation of substituent effects on (13)C and (15)N NMR chemical
 shifts in 6-substituted purines.
;
_journal_issue 35
_journal_name_full 'Physical chemistry chemical physics : PCCP'
_journal_page_first 15854
_journal_page_last 15864
_journal_paper_doi 10.1039/c1cp20680j
_journal_volume 13
_journal_year 2011
_chemical_formula_sum 'C13 H13 N5'
_chemical_formula_weight 239.28
_chemical_name_common 9-benzyl-N-methyl-9H-purin-6-amine
_chemical_name_systematic
;
9-benzyl-N-methyl-9H-purin-6-amine
;
_space_group_IT_number 15
_symmetry_cell_setting monoclinic
_symmetry_space_group_name_Hall '-C 2yc'
_symmetry_space_group_name_H-M 'C 1 2/c 1'
_atom_sites_solution_hydrogens geom
_atom_sites_solution_primary direct
_atom_sites_solution_secondary difmap
_audit_creation_method SHELXL-97
_cell_angle_alpha 90.00
_cell_angle_beta 96.616(10)
_cell_angle_gamma 90.00
_cell_formula_units_Z 8
_cell_length_a 21.133(2)
_cell_length_b 8.8277(12)
_cell_length_c 13.0345(16)
_cell_measurement_reflns_used 2069
_cell_measurement_temperature 120(2)
_cell_measurement_theta_max 21.9335
_cell_measurement_theta_min 1.962
_cell_volume 2415.5(5)
_computing_structure_refinement 'SHELXL-97 (Sheldrick, 1997)'
_computing_structure_solution 'SHELXS-97 (Sheldrick, 1990)'
_diffrn_ambient_temperature 120(2)
_diffrn_detector_area_resol_mean 8.3611
_diffrn_measured_fraction_theta_full 0.995
_diffrn_measured_fraction_theta_max 0.995
_diffrn_measurement_device_type 'KUMA KM4 + CCD'
_diffrn_measurement_method 'rotation method, \w--scan'
_diffrn_radiation_monochromator graphite
_diffrn_radiation_source 'Enhance (Mo) X-ray Source'
_diffrn_radiation_type 'Mo K\a'
_diffrn_radiation_wavelength 0.71073
_diffrn_reflns_av_R_equivalents 0.0425
_diffrn_reflns_av_sigmaI/netI 0.0412
_diffrn_reflns_limit_h_max 26
_diffrn_reflns_limit_h_min -21
_diffrn_reflns_limit_k_max 11
_diffrn_reflns_limit_k_min -11
_diffrn_reflns_limit_l_max 16
_diffrn_reflns_limit_l_min -16
_diffrn_reflns_number 11355
_diffrn_reflns_theta_full 26.80
_diffrn_reflns_theta_max 26.80
_diffrn_reflns_theta_min 2.90
_exptl_absorpt_coefficient_mu 0.085
_exptl_absorpt_correction_type none
_exptl_crystal_density_diffrn 1.316
_exptl_crystal_density_method 'not measured'
_exptl_crystal_F_000 1008
_exptl_crystal_size_max 0.60
_exptl_crystal_size_mid 0.40
_exptl_crystal_size_min 0.40
_refine_diff_density_max 0.202
_refine_diff_density_min -0.190
_refine_diff_density_rms 0.040
_refine_ls_extinction_method none
_refine_ls_goodness_of_fit_ref 0.953
_refine_ls_hydrogen_treatment constr
_refine_ls_matrix_type full
_refine_ls_number_parameters 255
_refine_ls_number_reflns 2561
_refine_ls_number_restraints 6
_refine_ls_restrained_S_all 0.952
_refine_ls_R_factor_all 0.0709
_refine_ls_R_factor_gt 0.0412
_refine_ls_shift/su_max 0.000
_refine_ls_shift/su_mean 0.000
_refine_ls_structure_factor_coef Fsqd
_refine_ls_weighting_details 'calc w=1/[\s^2^(Fo^2^)+(0.0640P)^2^+0.0500P] where P=(Fo^2^+2Fc^2^)/3'
_refine_ls_weighting_scheme calc
_refine_ls_wR_factor_gt 0.1000
_refine_ls_wR_factor_ref 0.1143
_reflns_number_gt 1603
_reflns_number_total 2561
_reflns_threshold_expression >2sigma(I)
_cod_data_source_file c1cp20680j.txt
_cod_data_source_block rm-2b
_cod_depositor_comments
;
The following automatic conversions were performed:

'_symmetry_cell_setting' value 'Monoclinic' changed to 'monoclinic'
according to /home/saulius/struct/CIF-dictionaries/cif_core.dic
dictionary named 'cif_core.dic' version 2.4.1 from 2010-06-29.

Automatic conversion script
Id: cif_fix_values 1715 2011-07-08 13:25:40Z adriana 
;
_cod_original_cell_volume 2415.4(5)
_cod_original_sg_symbol_H-M ' C 2/c '
_cod_database_code 7206436

loop_
_symmetry_equiv_pos_as_xyz
'x, y, z'
'-x, y, -z+1/2'
'x+1/2, y+1/2, z'
'-x+1/2, y+1/2, -z+1/2'
'-x, -y, -z'
'x, -y, z-1/2'
'-x+1/2, -y+1/2, -z'
'x+1/2, -y+1/2, z-1/2'

loop_
_atom_site_label
_atom_site_type_symbol
_atom_site_fract_x
_atom_site_fract_y
_atom_site_fract_z
_atom_site_U_iso_or_equiv
_atom_site_adp_type
_atom_site_occupancy
_atom_site_symmetry_multiplicity
_atom_site_calc_flag
_atom_site_refinement_flags
_atom_site_disorder_assembly
_atom_site_disorder_group
N1 N 0.28155(6) 0.62921(14) 0.37772(9) 0.0420(3) Uani 1 1 d . A .
C2 C 0.29574(8) 0.58046(19) 0.47494(11) 0.0459(4) Uani 1 1 d . . .
H2 H 0.2670 0.6117 0.5218 0.055 Uiso 1 1 calc R . .
N3 N 0.34414(6) 0.49468(14) 0.51582(8) 0.0409(3) Uani 1 1 d . A .
C4 C 0.38248(6) 0.45915(16) 0.44317(11) 0.0356(4) Uani 1 1 d . . .
C5 C 0.37397(6) 0.49889(15) 0.33984(10) 0.0323(3) Uani 1 1 d . A .
C6 C 0.31967(6) 0.58626(15) 0.30643(10) 0.0325(3) Uani 1 1 d . . .
N6 N 0.30475(5) 0.62600(14) 0.20785(9) 0.0404(3) Uani 1 1 d . A .
H6 H 0.3292 0.5937 0.1622 0.048 Uiso 1 1 calc R . .
N7 N 0.4265(9) 0.444(2) 0.2966(17) 0.0316(18) Uani 0.475(10) 1 d PU A 1
C8 C 0.4625(7) 0.3836(16) 0.3775(8) 0.034(2) Uani 0.475(10) 1 d P A 1
H8 H 0.5030 0.3407 0.3704 0.040 Uiso 0.475(10) 1 calc PR A 1
N9 N 0.4388(9) 0.3862(17) 0.4711(10) 0.036(2) Uani 0.475(10) 1 d P A 1
C11 C 0.4627(4) 0.3208(10) 0.5701(5) 0.0327(13) Uani 0.475(10) 1 d P A 1
H11A H 0.4526 0.3905 0.6254 0.039 Uiso 0.475(10) 1 calc PR A 1
H11B H 0.5097 0.3136 0.5741 0.039 Uiso 0.475(10) 1 calc PR A 1
C12 C 0.4370(6) 0.1676(14) 0.5909(7) 0.0311(17) Uani 0.475(10) 1 d P A 1
C13 C 0.4070(3) 0.0775(8) 0.5107(5) 0.0425(14) Uani 0.475(10) 1 d P A 1
H13 H 0.4029 0.1143 0.4417 0.051 Uiso 0.475(10) 1 calc PR A 1
C14 C 0.3834(4) -0.0656(11) 0.5312(8) 0.0487(18) Uani 0.475(10) 1 d P A 1
H14 H 0.3634 -0.1260 0.4765 0.058 Uiso 0.475(10) 1 calc PR A 1
C15 C 0.3892(9) -0.120(3) 0.6324(13) 0.058(4) Uani 0.475(10) 1 d P A 1
H15 H 0.3730 -0.2164 0.6476 0.070 Uiso 0.475(10) 1 calc PR A 1
C16 C 0.4187(5) -0.0310(6) 0.7090(4) 0.065(2) Uani 0.475(10) 1 d P A 1
H16 H 0.4247 -0.0691 0.7776 0.078 Uiso 0.475(10) 1 calc PR A 1
C17 C 0.4404(4) 0.1153(6) 0.6892(4) 0.0503(15) Uani 0.475(10) 1 d P A 1
H17 H 0.4575 0.1779 0.7449 0.060 Uiso 0.475(10) 1 calc PR A 1
N7A N 0.4201(9) 0.443(3) 0.2796(16) 0.050(4) Uani 0.525(10) 1 d PU A 2
C8A C 0.4570(6) 0.3631(15) 0.3466(9) 0.042(2) Uani 0.525(10) 1 d P A 2
H8A H 0.4929 0.3072 0.3301 0.050 Uiso 0.525(10) 1 calc PR A 2
N9A N 0.4376(8) 0.3697(13) 0.4440(9) 0.035(2) Uani 0.525(10) 1 d P A 2
C11A C 0.4674(4) 0.2927(9) 0.5362(6) 0.0444(14) Uani 0.525(10) 1 d P A 2
H11C H 0.4676 0.3613 0.5963 0.053 Uiso 0.525(10) 1 calc PR A 2
H11D H 0.5123 0.2691 0.5271 0.053 Uiso 0.525(10) 1 calc PR A 2
C12A C 0.4328(5) 0.1457(11) 0.5581(7) 0.0348(17) Uani 0.525(10) 1 d P A 2
C13A C 0.4256(3) 0.0313(7) 0.4854(5) 0.0459(12) Uani 0.525(10) 1 d P A 2
H13A H 0.4405 0.0445 0.4200 0.055 Uiso 0.525(10) 1 calc PR A 2
C14A C 0.3960(4) -0.1040(9) 0.5089(8) 0.0490(16) Uani 0.525(10) 1 d P A 2
H14A H 0.3891 -0.1811 0.4580 0.059 Uiso 0.525(10) 1 calc PR A 2
C15A C 0.3771(8) -0.126(2) 0.6035(12) 0.050(3) Uani 0.525(10) 1 d P A 2
H15A H 0.3589 -0.2206 0.6191 0.060 Uiso 0.525(10) 1 calc PR A 2
C16A C 0.3837(3) -0.0139(6) 0.6777(5) 0.0553(13) Uani 0.525(10) 1 d P A 2
H16A H 0.3689 -0.0292 0.7430 0.066 Uiso 0.525(10) 1 calc PR A 2
C17A C 0.4125(3) 0.1221(6) 0.6553(6) 0.0466(12) Uani 0.525(10) 1 d P A 2
H17A H 0.4184 0.1993 0.7063 0.056 Uiso 0.525(10) 1 calc PR A 2
C10 C 0.25027(8) 0.7196(2) 0.17195(13) 0.0648(6) Uani 1 1 d . . .
H10A H 0.2115 0.6736 0.1926 0.097 Uiso 1 1 calc R A .
H10B H 0.2466 0.7277 0.0965 0.097 Uiso 1 1 calc R . .
H10C H 0.2559 0.8209 0.2025 0.097 Uiso 1 1 calc R . .

loop_
_atom_site_aniso_label
_atom_site_aniso_U_11
_atom_site_aniso_U_22
_atom_site_aniso_U_33
_atom_site_aniso_U_23
_atom_site_aniso_U_13
_atom_site_aniso_U_12
N1 0.0423(8) 0.0506(8) 0.0360(7) 0.0102(6) 0.0173(6) 0.0186(6)
C2 0.0548(10) 0.0475(9) 0.0388(8) 0.0075(7) 0.0197(7) 0.0192(8)
N3 0.0473(8) 0.0394(7) 0.0373(7) 0.0060(5) 0.0100(6) 0.0102(6)
C4 0.0296(8) 0.0316(8) 0.0463(8) 0.0070(6) 0.0072(6) 0.0039(6)
C5 0.0279(8) 0.0322(8) 0.0391(8) 0.0024(6) 0.0136(6) 0.0030(6)
C6 0.0295(8) 0.0364(8) 0.0333(7) 0.0033(6) 0.0107(6) 0.0034(6)
N6 0.0335(7) 0.0543(8) 0.0354(7) 0.0084(6) 0.0129(5) 0.0085(6)
N7 0.024(4) 0.040(4) 0.035(3) 0.002(2) 0.019(4) 0.009(3)
C8 0.028(3) 0.037(4) 0.036(6) 0.002(3) 0.007(3) 0.011(3)
N9 0.030(2) 0.051(4) 0.029(5) 0.003(3) 0.007(3) 0.007(2)
C11 0.031(2) 0.043(3) 0.023(3) 0.006(2) 0.002(2) 0.0093(19)
C12 0.024(3) 0.045(3) 0.024(4) -0.001(3) 0.000(3) 0.010(2)
C13 0.040(3) 0.055(4) 0.032(3) 0.011(2) 0.000(2) 0.001(3)
C14 0.039(4) 0.047(5) 0.059(4) -0.002(3) -0.001(3) 0.008(3)
C15 0.073(10) 0.050(4) 0.057(8) 0.010(5) 0.031(6) 0.009(6)
C16 0.092(6) 0.060(3) 0.046(3) 0.014(2) 0.020(3) 0.011(3)
C17 0.065(5) 0.050(2) 0.037(3) 0.007(2) 0.010(2) 0.008(3)
N7A 0.038(5) 0.046(4) 0.067(9) 0.013(5) 0.015(4) 0.008(3)
C8A 0.039(4) 0.042(4) 0.050(6) -0.001(4) 0.024(4) 0.009(3)
N9A 0.033(2) 0.034(3) 0.038(6) 0.015(3) 0.007(4) 0.010(2)
C11A 0.045(2) 0.044(3) 0.045(4) 0.010(3) 0.007(3) 0.007(2)
C12A 0.029(2) 0.037(4) 0.036(5) 0.011(3) -0.005(4) 0.005(3)
C13A 0.038(3) 0.047(3) 0.054(3) 0.002(2) 0.0111(18) 0.0062(19)
C14A 0.037(3) 0.037(3) 0.074(4) 0.000(2) 0.008(3) 0.008(2)
C15A 0.043(3) 0.037(3) 0.069(9) 0.013(5) 0.009(4) 0.001(2)
C16A 0.045(3) 0.057(3) 0.066(3) 0.013(2) 0.019(2) 0.000(2)
C17A 0.039(3) 0.044(2) 0.058(3) 0.001(2) 0.012(2) 0.007(2)
C10 0.0469(10) 0.0955(15) 0.0530(10) 0.0270(10) 0.0102(8) 0.0222(10)

loop_
_atom_type_symbol
_atom_type_description
_atom_type_scat_dispersion_real
_atom_type_scat_dispersion_imag
_atom_type_scat_source
C C 0.0033 0.0016 'International Tables Vol C Tables 4.2.6.8 and 6.1.1.4'
H H 0.0000 0.0000 'International Tables Vol C Tables 4.2.6.8 and 6.1.1.4'
N N 0.0061 0.0033 'International Tables Vol C Tables 4.2.6.8 and 6.1.1.4'

loop_
_geom_angle_atom_site_label_1
_geom_angle_atom_site_label_2
_geom_angle_atom_site_label_3
_geom_angle
C2 N1 C6 118.29(12)
N3 C2 N1 129.68(14)
N3 C2 H2 115.2
N1 C2 H2 115.2
C2 N3 C4 110.23(12)
N3 C4 N9 119.8(6)
N3 C4 C5 127.01(13)
N9 C4 C5 113.0(6)
N3 C4 N9A 133.4(5)
C5 C4 N9A 99.5(5)
N7 C5 C4 106.6(10)
N7 C5 C6 136.6(10)
C4 C5 C6 116.71(13)
C4 C5 N7A 115.6(9)
C6 C5 N7A 127.6(9)
N6 C6 N1 119.64(12)
N6 C6 C5 122.36(13)
N1 C6 C5 117.99(12)
C6 N6 C10 123.46(12)
C6 N6 H6 118.3
C10 N6 H6 118.3
C8 N7 C5 103.1(14)
N7 C8 N9 117.6(14)
N7 C8 H8 121.2
N9 C8 H8 121.2
C4 N9 C8 99.6(11)
C4 N9 C11 129.0(12)
C8 N9 C11 131.2(15)
N9 C11 C12 115.2(9)
N9 C11 H11A 108.5
C12 C11 H11A 108.5
N9 C11 H11B 108.5
C12 C11 H11B 108.5
H11A C11 H11B 107.5
C17 C12 C13 118.7(10)
C17 C12 C11 119.9(6)
C13 C12 C11 121.3(8)
C12 C13 C14 120.7(8)
C12 C13 H13 119.7
C14 C13 H13 119.7
C15 C14 C13 119.7(11)
C15 C14 H14 120.1
C13 C14 H14 120.1
C16 C15 C14 118.7(16)
C16 C15 H15 120.6
C14 C15 H15 120.6
C15 C16 C17 121.7(10)
C15 C16 H16 119.2
C17 C16 H16 119.2
C12 C17 C16 120.2(6)
C12 C17 H17 119.9
C16 C17 H17 119.9
C8A N7A C5 102.4(14)
N7A C8A N9A 112.0(13)
N7A C8A H8A 124.0
N9A C8A H8A 124.0
C8A N9A C4 110.5(10)
C8A N9A C11A 126.3(12)
C4 N9A C11A 123.2(10)
N9A C11A C12A 112.2(8)
N9A C11A H11C 109.2
C12A C11A H11C 109.2
N9A C11A H11D 109.2
C12A C11A H11D 109.2
H11C C11A H11D 107.9
C13A C12A C17A 119.4(8)
C13A C12A C11A 120.5(8)
C17A C12A C11A 119.8(5)
C12A C13A C14A 119.4(7)
C12A C13A H13A 120.3
C14A C13A H13A 120.3
C15A C14A C13A 120.6(9)
C15A C14A H14A 119.7
C13A C14A H14A 119.7
C14A C15A C16A 121.2(13)
C14A C15A H15A 119.4
C16A C15A H15A 119.4
C17A C16A C15A 118.9(9)
C17A C16A H16A 120.5
C15A C16A H16A 120.5
C16A C17A C12A 120.4(5)
C16A C17A H17A 119.8
C12A C17A H17A 119.8
N6 C10 H10A 109.5
N6 C10 H10B 109.5
H10A C10 H10B 109.5
N6 C10 H10C 109.5
H10A C10 H10C 109.5
H10B C10 H10C 109.5

loop_
_geom_bond_atom_site_label_1
_geom_bond_atom_site_label_2
_geom_bond_distance
N1 C2 1.3392(17)
N1 C6 1.3523(17)
C2 N3 1.3334(18)
C2 H2 0.9500
N3 C4 1.3520(18)
C4 N9 1.365(18)
C4 C5 1.3833(19)
C4 N9A 1.406(15)
C5 N7 1.391(14)
C5 C6 1.4094(18)
C5 N7A 1.410(15)
C6 N6 1.3342(17)
N6 C10 1.4503(19)
N6 H6 0.8800
N7 C8 1.34(3)
C8 N9 1.371(16)
C8 H8 0.9500
N9 C11 1.450(16)
C11 C12 1.494(16)
C11 H11A 0.9900
C11 H11B 0.9900
C12 C17 1.356(12)
C12 C13 1.405(8)
C13 C14 1.396(12)
C13 H13 0.9500
C14 C15 1.39(2)
C14 H14 0.9500
C15 C16 1.361(18)
C15 H15 0.9500
C16 C17 1.405(7)
C16 H16 0.9500
C17 H17 0.9500
N7A C8A 1.31(3)
C8A N9A 1.379(14)
C8A H8A 0.9500
N9A C11A 1.459(14)
C11A C12A 1.533(14)
C11A H11C 0.9900
C11A H11D 0.9900
C12A C13A 1.381(8)
C12A C17A 1.399(11)
C13A C14A 1.399(11)
C13A H13A 0.9500
C14A C15A 1.35(2)
C14A H14A 0.9500
C15A C16A 1.38(2)
C15A H15A 0.9500
C16A C17A 1.391(7)
C16A H16A 0.9500
C17A H17A 0.9500
C10 H10A 0.9800
C10 H10B 0.9800
C10 H10C 0.9800
